data_1552844
loop_
_publ_author_name
'Sim\~oes, Ricardo G'
'Bernardes, Carlos E. S.'
'Joseph, Abhinav'
'M Piedade, M F\'atima'
'Kraus, Werner'
'Emmerling, Franziska'
'Diogo, Herm\'ino P'
'Minas da Piedade, Manuel E.'

_publ_section_title
;
 Polymorphism in Simvastatin: Twinning, Disorder, and Enantiotropic Phase
 Transitions.
;
_journal_issue 11
_journal_name_full 'Molecular pharmaceutics'
_journal_page_first 5349
_journal_page_last 5360
_journal_paper_doi 10.1021/acs.molpharmaceut.8b00818
_journal_volume 15
_journal_year 2018
_chemical_formula_sum 'C25 H38 O5'
_chemical_formula_weight 418.55
_space_group_crystal_system monoclinic
_space_group_IT_number 4
_space_group_name_Hall 'P 2yb'
_space_group_name_H-M_alt 'P 1 21 1'
_atom_sites_solution_hydrogens geom
_audit_creation_method SHELXL-2017/1
_cell_angle_alpha 90.000(7)
_cell_angle_beta 90.032(7)
_cell_angle_gamma 90
_cell_formula_units_Z 4
_cell_length_a 6.0018(6)
_cell_length_b 16.139(2)
_cell_length_c 23.448(3)
_cell_measurement_temperature 200(2)
_cell_volume 2271.2(5)
_computing_structure_refinement 'SHELXL-2017/1 (Sheldrick, 2017)'
_diffrn_ambient_temperature 200(2)
_diffrn_measured_fraction_theta_full 0.998
_diffrn_measured_fraction_theta_max 0.995
_diffrn_radiation_type MoK\a
_diffrn_radiation_wavelength 0.71073
_diffrn_reflns_av_R_equivalents 0.1162
_diffrn_reflns_av_unetI/netI 0.0703
_diffrn_reflns_Laue_measured_fraction_full 0.998
_diffrn_reflns_Laue_measured_fraction_max 0.995
_diffrn_reflns_limit_h_max 8
_diffrn_reflns_limit_h_min -8
_diffrn_reflns_limit_k_max 21
_diffrn_reflns_limit_k_min -21
_diffrn_reflns_limit_l_max 31
_diffrn_reflns_limit_l_min -31
_diffrn_reflns_number 52913
_diffrn_reflns_point_group_measured_fraction_full 0.999
_diffrn_reflns_point_group_measured_fraction_max 0.995
_diffrn_reflns_theta_full 25.242
_diffrn_reflns_theta_max 28.383
_diffrn_reflns_theta_min 2.524
_exptl_absorpt_coefficient_mu 0.083
_exptl_crystal_density_diffrn 1.224
_exptl_crystal_F_000 912
_refine_diff_density_max 0.251
_refine_diff_density_min -0.290
_refine_diff_density_rms 0.061
_refine_ls_abs_structure_details
;
 Flack x determined using 3517 quotients [(I+)-(I-)]/[(I+)+(I-)]
 (Parsons, Flack and Wagner, Acta Cryst. B69 (2013) 249-259).
;
_refine_ls_abs_structure_Flack 0.2(5)
_refine_ls_extinction_method none
_refine_ls_goodness_of_fit_ref 1.087
_refine_ls_hydrogen_treatment constr
_refine_ls_matrix_type full
_refine_ls_number_parameters 541
_refine_ls_number_reflns 11185
_refine_ls_number_restraints 1
_refine_ls_restrained_S_all 1.087
_refine_ls_R_factor_all 0.0812
_refine_ls_R_factor_gt 0.0590
_refine_ls_shift/su_max 0.000
_refine_ls_shift/su_mean 0.000
_refine_ls_structure_factor_coef Fsqd
_refine_ls_weighting_details 'w=1/[\s^2^(Fo^2^)+(0.0509P)^2^+0.7918P] where P=(Fo^2^+2Fc^2^)/3'
_refine_ls_weighting_scheme calc
_refine_ls_wR_factor_gt 0.1216
_refine_ls_wR_factor_ref 0.1326
_reflns_Friedel_coverage 0.932
_reflns_Friedel_fraction_full 0.999
_reflns_Friedel_fraction_max 0.994
_reflns_number_gt 9266
_reflns_number_total 11185
_reflns_threshold_expression 'I > 2\s(I)'
_cod_data_source_file mp8b00818_si_002.cif
_cod_data_source_block Simv_200K
_cod_original_sg_symbol_H-M 'P 21'
_cod_database_code 1552844
_shelx_shelxl_version_number 2017/1
_shelx_space_group_comment
;
The symmetry employed for this shelxl refinement is uniquely defined
by the following loop, which should always be used as a source of
symmetry information in preference to the above space-group names.
They are only intended as comments.
;

loop_
_space_group_symop_operation_xyz
'x, y, z'
'-x, y+1/2, -z'

loop_
_atom_site_label
_atom_site_type_symbol
_atom_site_fract_x
_atom_site_fract_y
_atom_site_fract_z
_atom_site_U_iso_or_equiv
_atom_site_adp_type
_atom_site_occupancy
_atom_site_site_symmetry_order
_atom_site_calc_flag
_atom_site_refinement_flags_posn
_atom_site_refinement_flags_adp
O4B O 0.0205(6) 0.96115(19) 0.58059(12) 0.0228(7) Uani 1 1 d . .
O4A O -0.4391(6) 0.70140(18) 0.93536(13) 0.0240(7) Uani 1 1 d . .
1A O -1.0689(7) 0.4643(2) 0.80250(14) 0.0328(8) Uani 1 1 d . .
O1B O -0.5545(7) 1.2142(2) 0.69328(14) 0.0311(8) Uani 1 1 d . .
C8A C -0.5170(9) 0.6355(3) 0.82591(18) 0.0228(10) Uani 1 1 d . .
H8A H -0.392979 0.611647 0.849206 0.027 Uiso 1 1 calc R U
C6A C -0.7171(10) 0.4983(3) 0.8422(2) 0.0284(11) Uani 1 1 d . .
H6A H -0.666419 0.481836 0.803624 0.034 Uiso 1 1 calc R U
H6B H -0.603671 0.479021 0.869839 0.034 Uiso 1 1 calc R U
C13B C -0.0272(9) 0.9376(3) 0.68002(18) 0.0224(10) Uani 1 1 d . .
H13B H -0.139401 0.916590 0.708012 0.027 Uiso 1 1 calc R U
O2B O -0.8000(8) 1.2697(2) 0.74867(16) 0.0409(10) Uani 1 1 d . .
O2A O -1.2988(9) 0.4178(2) 0.73719(16) 0.0432(10) Uani 1 1 d . .
O3B O -0.7353(9) 1.2965(3) 0.56990(16) 0.0490(12) Uani 1 1 d . .
H3BO H -0.766722 1.326873 0.541925 0.073 Uiso 1 1 calc R U
C7A C -0.7301(9) 0.5929(3) 0.84489(18) 0.0253(11) Uani 1 1 d . .
H7A H -0.854412 0.611953 0.820393 0.030 Uiso 1 1 calc R U
H7B H -0.763994 0.609791 0.884541 0.030 Uiso 1 1 calc R U
O5B O -0.2244(7) 0.9327(2) 0.51074(14) 0.0394(9) Uani 1 1 d . .
C13A C -0.5180(9) 0.7304(3) 0.83680(18) 0.0233(10) Uani 1 1 d . .
H13A H -0.635594 0.754850 0.811683 0.028 Uiso 1 1 calc R U
C9B C 0.0484(10) 1.0568(3) 0.74892(18) 0.0278(11) Uani 1 1 d . .
H9C H 0.100665 1.115601 0.747628 0.033 Uiso 1 1 calc R U
C7B C -0.2325(10) 1.0760(3) 0.6660(2) 0.0281(11) Uani 1 1 d . .
H7C H -0.276011 1.052416 0.628636 0.034 Uiso 1 1 calc R U
H7D H -0.354411 1.064722 0.693301 0.034 Uiso 1 1 calc R U
C8B C -0.0178(9) 1.0328(3) 0.68696(18) 0.0246(10) Uani 1 1 d . .
H8B H 0.105460 1.052681 0.661748 0.029 Uiso 1 1 calc R U
C12A C -0.2999(9) 0.7694(3) 0.81998(18) 0.0231(10) Uani 1 1 d . .
C16B C 0.1811(10) 0.7931(3) 0.6181(2) 0.0284(11) Uani 1 1 d . .
H16B H 0.181156 0.732419 0.626782 0.034 Uiso 1 1 calc R U
C10B C 0.2390(10) 1.0063(3) 0.77037(19) 0.0314(12) Uani 1 1 d . .
H10B H 0.316058 1.025122 0.803313 0.038 Uiso 1 1 calc R U
C17B C 0.2849(10) 0.8358(3) 0.6683(2) 0.0287(11) Uani 1 1 d . .
H17B H 0.424926 0.815749 0.681269 0.034 Uiso 1 1 calc R U
O5A O -0.6641(7) 0.7250(2) 1.00872(15) 0.0350(9) Uani 1 1 d . .
C12B C 0.1952(9) 0.9000(3) 0.69629(19) 0.0243(10) Uani 1 1 d . .
O3A O -1.2686(8) 0.3643(2) 0.91426(16) 0.0440(11) Uani 1 1 d . .
H3AO H -1.304587 0.331165 0.940286 0.066 Uiso 1 1 calc R U
C16A C -0.3004(10) 0.8742(3) 0.8996(2) 0.0299(11) Uani 1 1 d . .
H16A H -0.307730 0.934783 0.890811 0.036 Uiso 1 1 calc R U
C11B C 0.3070(10) 0.9364(3) 0.74594(19) 0.0271(11) Uani 1 1 d . .
H11B H 0.433385 0.908898 0.761308 0.032 Uiso 1 1 calc R U
C6B C -0.2038(10) 1.1696(3) 0.6598(2) 0.0271(10) Uani 1 1 d . .
H6D H -0.153216 1.192805 0.696708 0.033 Uiso 1 1 calc R U
H6C H -0.086583 1.180876 0.631168 0.033 Uiso 1 1 calc R U
C11A C -0.1975(10) 0.7351(3) 0.76929(19) 0.0278(11) Uani 1 1 d . .
H11A H -0.070070 0.762225 0.754157 0.033 Uiso 1 1 calc R U
C5B C -0.4161(9) 1.2129(3) 0.64192(19) 0.0261(10) Uani 1 1 d . .
H5B H -0.492185 1.178905 0.612020 0.031 Uiso 1 1 calc R U
C10A C -0.2717(10) 0.6684(3) 0.74301(19) 0.0299(11) Uani 1 1 d . .
H10A H -0.197738 0.651896 0.709058 0.036 Uiso 1 1 calc R U
C17A C -0.2068(9) 0.8327(3) 0.8480(2) 0.0274(10) Uani 1 1 d . .
H17A H -0.068949 0.853012 0.833893 0.033 Uiso 1 1 calc R U
C14A C -0.5770(9) 0.7533(3) 0.89806(19) 0.0237(10) Uani 1 1 d . .
H14A H -0.737445 0.739983 0.904933 0.028 Uiso 1 1 calc R U
C4A C -0.9060(10) 0.3662(3) 0.8717(2) 0.0278(11) Uani 1 1 d . .
H4A H -0.832986 0.363201 0.909522 0.033 Uiso 1 1 calc R U
H03D H -0.808961 0.337716 0.843763 0.033 Uiso 1 1 calc R U
C1A C -1.2046(10) 0.4061(3) 0.7822(2) 0.0276(11) Uani 1 1 d . .
C1B C -0.6955(10) 1.2755(3) 0.7050(2) 0.0301(11) Uani 1 1 d . .
C18B C -0.0646(9) 0.9699(3) 0.52787(18) 0.0253(10) Uani 1 1 d . .
C9A C -0.4628(9) 0.6170(3) 0.76261(17) 0.0249(10) Uani 1 1 d . .
H9A H -0.412274 0.558042 0.760924 0.030 Uiso 1 1 calc R U
C5A C -0.9333(10) 0.4552(3) 0.85470(19) 0.0281(11) Uani 1 1 d . .
H5A H -1.009535 0.485338 0.886454 0.034 Uiso 1 1 calc R U
C2B C -0.7171(11) 1.3485(3) 0.6664(2) 0.0326(11) Uani 1 1 d . .
H2B1 H -0.658874 1.397804 0.686641 0.039 Uiso 1 1 calc R U
H2B2 H -0.877595 1.358199 0.659205 0.039 Uiso 1 1 calc R U
C18A C -0.5084(9) 0.6870(3) 0.98840(19) 0.0241(10) Uani 1 1 d . .
C15B C -0.0598(10) 0.8185(3) 0.6103(2) 0.0275(11) Uani 1 1 d . .
H15C H -0.106306 0.804335 0.570922 0.033 Uiso 1 1 calc R U
H15D H -0.153082 0.785665 0.636750 0.033 Uiso 1 1 calc R U
C14B C -0.1047(9) 0.9095(3) 0.62039(18) 0.0211(10) Uani 1 1 d . .
H14B H -0.267672 0.920761 0.616000 0.025 Uiso 1 1 calc R U
C15A C -0.5394(10) 0.8453(3) 0.9094(2) 0.0289(11) Uani 1 1 d . .
H15A H -0.581100 0.857433 0.949407 0.035 Uiso 1 1 calc R U
H15B H -0.639726 0.877701 0.884401 0.035 Uiso 1 1 calc R U
C3A C -1.1284(10) 0.3231(3) 0.8743(2) 0.0291(11) Uani 1 1 d . .
H3A H -1.107439 0.264029 0.885878 0.035 Uiso 1 1 calc R U
C3B C -0.6010(10) 1.3424(3) 0.6099(2) 0.0335(12) Uani 1 1 d . .
H3B H -0.573562 1.399378 0.594597 0.040 Uiso 1 1 calc R U
C4B C -0.3811(10) 1.2994(3) 0.6194(2) 0.0309(12) Uani 1 1 d . .
H4C H -0.291089 1.331588 0.647041 0.037 Uiso 1 1 calc R U
H4D H -0.297801 1.296852 0.583044 0.037 Uiso 1 1 calc R U
C2A C -1.2369(10) 0.3271(3) 0.8150(2) 0.0311(11) Uani 1 1 d . .
H2A1 H -1.177327 0.280892 0.791822 0.037 Uiso 1 1 calc R U
H2A2 H -1.398880 0.317708 0.819544 0.037 Uiso 1 1 calc R U
C162 C 0.3210(10) 0.8048(3) 0.5642(2) 0.0350(12) Uani 1 1 d . .
H16C H 0.249189 0.776324 0.532193 0.052 Uiso 1 1 calc R U
H16D H 0.333447 0.864059 0.555582 0.052 Uiso 1 1 calc R U
H16E H 0.470000 0.781612 0.570309 0.052 Uiso 1 1 calc R U
C91A C -0.6621(10) 0.6245(3) 0.72154(19) 0.0322(12) Uani 1 1 d . .
H91A H -0.785213 0.590101 0.735449 0.048 Uiso 1 1 calc R U
H91B H -0.710324 0.682421 0.719554 0.048 Uiso 1 1 calc R U
H91C H -0.617623 0.605642 0.683478 0.048 Uiso 1 1 calc R U
C91B C -0.1446(10) 1.0537(4) 0.7917(2) 0.0366(13) Uani 1 1 d . .
H91D H -0.269127 1.086967 0.777346 0.055 Uiso 1 1 calc R U
H91E H -0.193133 0.996151 0.796662 0.055 Uiso 1 1 calc R U
H91F H -0.094825 1.075926 0.828458 0.055 Uiso 1 1 calc R U
C19A C -0.3818(10) 0.6164(3) 1.0167(2) 0.0313(12) Uani 1 1 d . .
C161 C -0.1432(11) 0.8645(4) 0.9519(2) 0.0398(14) Uani 1 1 d . .
H16F H -0.209023 0.892296 0.984960 0.060 Uiso 1 1 calc R U
H16G H -0.123235 0.805472 0.960380 0.060 Uiso 1 1 calc R U
H16H H 0.001682 0.889444 0.943210 0.060 Uiso 1 1 calc R U
C22A C -0.4535(14) 0.5368(3) 0.9845(2) 0.0509(17) Uani 1 1 d . .
H22A H -0.614919 0.529357 0.988066 0.076 Uiso 1 1 calc R U
H22B H -0.413915 0.541948 0.944095 0.076 Uiso 1 1 calc R U
H22C H -0.376857 0.488759 1.000915 0.076 Uiso 1 1 calc R U
C23A C -0.1334(11) 0.6283(4) 1.0115(3) 0.0515(16) Uani 1 1 d . .
H23A H -0.056184 0.582105 1.030004 0.077 Uiso 1 1 calc R U
H23B H -0.092176 0.630228 0.971040 0.077 Uiso 1 1 calc R U
H23C H -0.090483 0.680442 1.029891 0.077 Uiso 1 1 calc R U
C20A C -0.4525(11) 0.6067(3) 1.0789(2) 0.0378(13) Uani 1 1 d . .
H20A H -0.617213 0.604137 1.080244 0.045 Uiso 1 1 calc R U
H20B H -0.395517 0.552853 1.092991 0.045 Uiso 1 1 calc R U
C21A C -0.3760(13) 0.6738(4) 1.1197(2) 0.0453(15) Uani 1 1 d . .
H21A H -0.430471 0.661323 1.158189 0.068 Uiso 1 1 calc R U
H21B H -0.212819 0.675943 1.120100 0.068 Uiso 1 1 calc R U
H21C H -0.435243 0.727395 1.107311 0.068 Uiso 1 1 calc R U
C19B C 0.0640(10) 1.0321(3) 0.49255(19) 0.0299(11) Uani 1 1 d . .
C20B C 0.1172(14) 0.9909(4) 0.4365(2) 0.0519(18) Uani 1 1 d . .
H20C H 0.212139 0.942003 0.444264 0.062 Uiso 1 1 calc R U
H20D H -0.023862 0.970285 0.419731 0.062 Uiso 1 1 calc R U
C22B C 0.2711(13) 1.0658(4) 0.5228(3) 0.0569(19) Uani 1 1 d . .
H22D H 0.227173 1.091787 0.558847 0.085 Uiso 1 1 calc R U
H22E H 0.374497 1.020122 0.530529 0.085 Uiso 1 1 calc R U
H22F H 0.344120 1.106891 0.498415 0.085 Uiso 1 1 calc R U
C21B C 0.2325(17) 1.0436(4) 0.3925(3) 0.073(3) Uani 1 1 d . .
H21D H 0.258709 1.010770 0.358033 0.109 Uiso 1 1 calc R U
H21E H 0.138519 1.091375 0.383190 0.109 Uiso 1 1 calc R U
H21F H 0.375281 1.063002 0.407802 0.109 Uiso 1 1 calc R U
C23B C -0.0973(14) 1.1046(4) 0.4834(3) 0.066(2) Uani 1 1 d . .
H23D H -0.130376 1.130794 0.520097 0.099 Uiso 1 1 calc R U
H23E H -0.029000 1.145353 0.457787 0.099 Uiso 1 1 calc R U
H23F H -0.235760 1.083982 0.466301 0.099 Uiso 1 1 calc R U

loop_
_atom_site_aniso_label
_atom_site_aniso_U_11
_atom_site_aniso_U_22
_atom_site_aniso_U_33
_atom_site_aniso_U_23
_atom_site_aniso_U_13
_atom_site_aniso_U_12
O4B 0.0297(19) 0.0204(15) 0.0183(14) 0.0020(11) -0.0005(13) -0.0018(14)
O4A 0.034(2) 0.0178(15) 0.0203(14) 0.0003(12) 0.0058(14) 0.0018(14)
1A 0.043(2) 0.0219(17) 0.0337(18) 0.0048(14) -0.0119(17) -0.0018(16)
O1B 0.036(2) 0.0256(17) 0.0315(17) 0.0050(14) 0.0103(16) 0.0078(16)
C8A 0.033(3) 0.016(2) 0.0199(19) 0.0006(15) 0.0006(18) 0.002(2)
C6A 0.034(3) 0.026(2) 0.026(2) 0.0020(18) -0.004(2) -0.001(2)
C13B 0.029(3) 0.021(2) 0.017(2) 0.0020(16) -0.0006(18) -0.005(2)
O2B 0.043(3) 0.043(2) 0.037(2) -0.0063(17) 0.0119(19) 0.0006(19)
O2A 0.059(3) 0.039(2) 0.0315(19) -0.0032(15) -0.0131(19) 0.005(2)
O3B 0.068(3) 0.043(2) 0.036(2) 0.0016(17) -0.024(2) -0.001(2)
C7A 0.037(3) 0.017(2) 0.022(2) 0.0013(16) 0.000(2) 0.000(2)
O5B 0.048(3) 0.048(2) 0.0222(16) 0.0005(15) -0.0037(17) -0.016(2)
C13A 0.031(3) 0.017(2) 0.022(2) 0.0025(16) 0.0029(19) 0.0017(19)
C9B 0.041(3) 0.024(2) 0.018(2) -0.0029(17) -0.002(2) -0.005(2)
C7B 0.034(3) 0.024(2) 0.026(2) -0.0042(17) -0.002(2) 0.000(2)
C8B 0.035(3) 0.020(2) 0.0188(19) -0.0023(16) -0.0013(19) 0.000(2)
C12A 0.029(3) 0.017(2) 0.024(2) 0.0047(16) 0.008(2) 0.0052(19)
C16B 0.037(3) 0.017(2) 0.032(2) 0.0022(18) 0.002(2) 0.001(2)
C10B 0.041(3) 0.032(3) 0.021(2) -0.0022(18) -0.003(2) -0.006(2)
C17B 0.034(3) 0.020(2) 0.032(2) 0.0034(19) -0.003(2) 0.002(2)
O5A 0.036(2) 0.040(2) 0.0284(17) -0.0049(15) 0.0087(16) 0.0050(17)
C12B 0.034(3) 0.017(2) 0.022(2) 0.0057(16) -0.001(2) -0.001(2)
O3A 0.061(3) 0.033(2) 0.0379(19) 0.0010(15) 0.024(2) 0.001(2)
C16A 0.037(3) 0.017(2) 0.036(3) 0.0002(18) 0.006(2) -0.005(2)
C11B 0.028(3) 0.031(3) 0.022(2) 0.0055(18) -0.006(2) -0.003(2)
C6B 0.035(3) 0.017(2) 0.030(2) -0.0006(17) 0.000(2) -0.001(2)
C11A 0.033(3) 0.027(2) 0.024(2) 0.0036(18) 0.010(2) 0.003(2)
C5B 0.031(3) 0.026(2) 0.021(2) 0.0013(18) 0.0022(19) 0.003(2)
C10A 0.037(3) 0.031(3) 0.022(2) 0.0004(18) 0.008(2) 0.009(2)
C17A 0.030(3) 0.020(2) 0.032(2) 0.0039(18) 0.007(2) -0.001(2)
C14A 0.026(3) 0.019(2) 0.026(2) 0.0010(17) 0.0018(19) 0.0028(19)
C4A 0.040(3) 0.018(2) 0.025(2) 0.0007(17) 0.000(2) -0.001(2)
C1A 0.034(3) 0.022(2) 0.027(2) -0.0046(17) 0.003(2) 0.002(2)
C1B 0.029(3) 0.026(2) 0.035(3) -0.0038(19) -0.004(2) -0.004(2)
C18B 0.036(3) 0.020(2) 0.020(2) -0.0028(17) 0.001(2) -0.002(2)
C9A 0.032(3) 0.021(2) 0.021(2) 0.0016(17) -0.0024(19) 0.003(2)
C5A 0.040(3) 0.022(2) 0.022(2) -0.0023(17) -0.004(2) 0.000(2)
C2B 0.035(3) 0.023(2) 0.040(3) -0.0005(19) -0.002(2) 0.004(2)
C18A 0.030(3) 0.020(2) 0.023(2) -0.0042(17) 0.001(2) -0.0073(19)
C15B 0.042(3) 0.019(2) 0.022(2) 0.0011(17) -0.002(2) -0.007(2)
C14B 0.025(3) 0.019(2) 0.020(2) 0.0015(16) -0.0011(18) -0.0039(18)
C15A 0.039(3) 0.017(2) 0.031(2) 0.0009(18) 0.009(2) 0.000(2)
C3A 0.042(3) 0.016(2) 0.029(2) 0.0019(17) 0.007(2) -0.001(2)
C3B 0.047(4) 0.021(2) 0.033(3) 0.0043(19) -0.006(2) -0.001(2)
C4B 0.043(3) 0.026(3) 0.023(2) 0.0054(19) 0.002(2) -0.001(2)
C2A 0.032(3) 0.023(2) 0.038(3) -0.010(2) 0.002(2) -0.005(2)
C162 0.034(3) 0.035(3) 0.036(3) -0.005(2) 0.006(2) -0.001(2)
C91A 0.044(3) 0.033(3) 0.020(2) 0.0011(19) -0.001(2) 0.005(2)
C91B 0.035(3) 0.051(3) 0.024(2) -0.004(2) 0.006(2) -0.004(3)
C19A 0.047(3) 0.024(2) 0.023(2) 0.0006(19) 0.002(2) -0.002(2)
C161 0.038(3) 0.048(3) 0.034(3) -0.015(2) 0.001(2) 0.000(3)
C22A 0.096(5) 0.020(2) 0.036(3) 0.003(2) -0.009(3) 0.001(3)
C23A 0.047(4) 0.059(4) 0.048(3) 0.019(3) 0.005(3) 0.006(3)
C20A 0.060(4) 0.031(3) 0.023(2) 0.0058(19) 0.000(2) -0.009(3)
C21A 0.073(5) 0.035(3) 0.028(2) -0.002(2) -0.006(3) 0.000(3)
C19B 0.045(3) 0.026(2) 0.0182(19) 0.0017(17) 0.004(2) -0.005(2)
C20B 0.087(5) 0.034(3) 0.034(3) -0.006(2) 0.028(3) -0.009(3)
C22B 0.068(5) 0.061(4) 0.042(3) 0.012(3) -0.003(3) -0.037(4)
C21B 0.125(8) 0.055(4) 0.038(3) 0.007(3) 0.037(4) -0.004(5)
C23B 0.074(5) 0.040(3) 0.083(5) 0.026(3) 0.032(4) 0.017(3)

loop_
_atom_type_symbol
_atom_type_description
_atom_type_scat_dispersion_real
_atom_type_scat_dispersion_imag
_atom_type_scat_source
C C 0.0033 0.0016 'International Tables Vol C Tables 4.2.6.8 and 6.1.1.4'
H H 0.0000 0.0000 'International Tables Vol C Tables 4.2.6.8 and 6.1.1.4'
O O 0.0106 0.0060 'International Tables Vol C Tables 4.2.6.8 and 6.1.1.4'

loop_
_geom_angle_atom_site_label_1
_geom_angle_atom_site_label_2
_geom_angle_atom_site_label_3
_geom_angle
C18B O4B C14B 116.8(4)
C18A O4A C14A 118.7(4)
C1A 1A C5A 124.4(4)
C1B O1B C5B 122.8(4)
C7A C8A C9A 111.8(4)
C7A C8A C13A 113.3(4)
C9A C8A C13A 110.4(3)
C5A C6A C7A 114.1(5)
C12B C13B C14B 112.1(4)
C12B C13B C8B 109.9(4)
C14B C13B C8B 113.5(4)
C8A C7A C6A 113.3(4)
C12A C13A C14A 110.4(4)
C12A C13A C8A 111.4(4)
C14A C13A C8A 113.2(4)
C10B C9B C91B 109.9(4)
C10B C9B C8B 112.0(4)
C91B C9B C8B 114.2(5)
C6B C7B C8B 112.5(5)
C7B C8B C13B 112.6(4)
C7B C8B C9B 113.4(4)
C13B C8B C9B 110.8(4)
C17A C12A C11A 121.2(5)
C17A C12A C13A 123.6(4)
C11A C12A C13A 115.2(4)
C17B C16B C15B 111.6(4)
C17B C16B C162 111.3(5)
C15B C16B C162 113.0(4)
C11B C10B C9B 123.6(5)
C12B C17B C16B 125.0(5)
C17B C12B C11B 121.0(5)
C17B C12B C13B 122.8(5)
C11B C12B C13B 116.2(4)
C17A C16A C15A 109.8(4)
C17A C16A C161 111.4(5)
C15A C16A C161 114.8(4)
C10B C11B C12B 122.8(5)
C5B C6B C7B 112.8(5)
C10A C11A C12A 123.5(5)
O1B C5B C4B 110.7(4)
O1B C5B C6B 104.9(4)
C4B C5B C6B 114.0(5)
C11A C10A C9A 124.8(4)
C12A C17A C16A 125.8(5)
O4A C14A C15A 111.6(4)
O4A C14A C13A 107.0(4)
C15A C14A C13A 111.5(4)
C5A C4A C3A 110.8(5)
O2A C1A 1A 119.2(5)
O2A C1A C2A 121.2(5)
1A C1A C2A 119.7(4)
O2B C1B O1B 116.7(5)
O2B C1B C2B 122.2(5)
O1B C1B C2B 121.1(5)
O5B C18B O4B 124.0(4)
O5B C18B C19B 123.8(4)
O4B C18B C19B 112.2(4)
C10A C9A C91A 111.2(4)
C10A C9A C8A 110.6(4)
C91A C9A C8A 114.9(4)
1A C5A C4A 112.0(4)
1A C5A C6A 105.6(4)
C4A C5A C6A 113.6(5)
C1B C2B C3B 116.4(4)
O5A C18A O4A 121.2(4)
O5A C18A C19A 126.2(4)
O4A C18A C19A 112.5(4)
C14B C15B C16B 114.5(4)
O4B C14B C15B 111.2(4)
O4B C14B C13B 104.9(4)
C15B C14B C13B 112.0(4)
C14A C15A C16A 114.2(4)
O3A C3A C4A 109.5(4)
O3A C3A C2A 109.0(4)
C4A C3A C2A 108.7(4)
O3B C3B C2B 110.4(5)
O3B C3B C4B 110.5(4)
C2B C3B C4B 107.8(4)
C3B C4B C5B 110.9(5)
C1A C2A C3A 116.4(4)
C23A C19A C18A 111.2(5)
C23A C19A C20A 111.5(5)
C18A C19A C20A 110.8(5)
C23A C19A C22A 109.9(6)
C18A C19A C22A 105.6(4)
C20A C19A C22A 107.7(4)
C21A C20A C19A 116.5(5)
C20B C19B C18B 107.0(4)
C20B C19B C22B 112.9(6)
C18B C19B C22B 113.3(4)
C20B C19B C23B 110.4(5)
C18B C19B C23B 105.1(5)
C22B C19B C23B 107.9(6)
C21B C20B C19B 116.4(5)

loop_
_geom_bond_atom_site_label_1
_geom_bond_atom_site_label_2
_geom_bond_distance
O4B C18B 1.345(5)
O4B C14B 1.460(5)
O4A C18A 1.332(6)
O4A C14A 1.467(6)
1A C1A 1.330(6)
1A C5A 1.477(6)
O1B C1B 1.332(6)
O1B C5B 1.463(6)
C8A C7A 1.519(7)
C8A C9A 1.549(6)
C8A C13A 1.553(6)
C6A C5A 1.501(8)
C6A C7A 1.531(6)
C13B C12B 1.515(8)
C13B C14B 1.542(6)
C13B C8B 1.546(6)
O2B C1B 1.204(6)
O2A C1A 1.212(6)
O3B C3B 1.441(7)
O5B C18B 1.200(6)
C13A C12A 1.505(7)
C13A C14A 1.525(6)
C9B C10B 1.492(8)
C9B C91B 1.534(8)
C9B C8B 1.555(6)
C7B C6B 1.527(6)
C7B C8B 1.546(8)
C12A C17A 1.337(7)
C12A C11A 1.448(6)
C16B C17B 1.499(7)
C16B C15B 1.514(8)
C16B C162 1.529(7)
C10B C11B 1.329(7)
C17B C12B 1.340(7)
O5A C18A 1.216(6)
C12B C11B 1.467(7)
O3A C3A 1.425(6)
C16A C17A 1.493(7)
C16A C15A 1.526(8)
C16A C161 1.554(8)
C6B C5B 1.512(8)
C11A C10A 1.318(7)
C5B C4B 1.508(7)
C10A C9A 1.488(8)
C14A C15A 1.525(6)
C4A C5A 1.500(7)
C4A C3A 1.506(8)
C1A C2A 1.502(7)
C1B C2B 1.492(7)
C18B C19B 1.514(7)
C9A C91A 1.540(7)
C2B C3B 1.501(8)
C18A C19A 1.522(7)
C15B C14B 1.513(6)
C3A C2A 1.535(7)
C3B C4B 1.508(8)
C19A C23A 1.509(9)
C19A C20A 1.527(6)
C19A C22A 1.551(8)
C20A C21A 1.516(8)
C19B C20B 1.509(6)
C19B C22B 1.530(9)
C19B C23B 1.534(9)
C20B C21B 1.505(8)

loop_
_geom_torsion_atom_site_label_1
_geom_torsion_atom_site_label_2
_geom_torsion_atom_site_label_3
_geom_torsion_atom_site_label_4
_geom_torsion
C9A C8A C7A C6A 62.8(5)
C13A C8A C7A C6A -171.8(4)
C5A C6A C7A C8A -173.8(4)
C7A C8A C13A C12A 177.3(4)
C9A C8A C13A C12A -56.5(5)
C7A C8A C13A C14A 52.1(6)
C9A C8A C13A C14A 178.3(4)
C6B C7B C8B C13B -166.7(4)
C6B C7B C8B C9B 66.4(5)
C12B C13B C8B C7B 174.9(4)
C14B C13B C8B C7B 48.5(5)
C12B C13B C8B C9B -56.9(5)
C14B C13B C8B C9B 176.8(4)
C10B C9B C8B C7B 172.9(4)
C91B C9B C8B C7B 47.1(6)
C10B C9B C8B C13B 45.0(6)
C91B C9B C8B C13B -80.7(6)
C14A C13A C12A C17A -17.7(6)
C8A C13A C12A C17A -144.4(5)
C14A C13A C12A C11A 164.2(4)
C8A C13A C12A C11A 37.5(5)
C91B C9B C10B C11B 112.3(6)
C8B C9B C10B C11B -15.8(7)
C15B C16B C17B C12B -12.4(7)
C162 C16B C17B C12B 114.9(6)
C16B C17B C12B C11B 178.5(4)
C16B C17B C12B C13B 0.1(8)
C14B C13B C12B C17B -14.7(6)
C8B C13B C12B C17B -141.8(4)
C14B C13B C12B C11B 166.9(4)
C8B C13B C12B C11B 39.7(5)
C9B C10B C11B C12B -2.4(8)
C17B C12B C11B C10B 171.2(5)
C13B C12B C11B C10B -10.4(7)
C8B C7B C6B C5B -177.4(4)
C17A C12A C11A C10A 173.9(5)
C13A C12A C11A C10A -8.0(7)
C1B O1B C5B C4B 23.7(6)
C1B O1B C5B C6B 147.1(4)
C7B C6B C5B O1B 75.2(5)
C7B C6B C5B C4B -163.5(4)
C12A C11A C10A C9A -2.7(8)
C11A C12A C17A C16A 178.2(5)
C13A C12A C17A C16A 0.3(8)
C15A C16A C17A C12A -10.8(7)
C161 C16A C17A C12A 117.6(6)
C18A O4A C14A C15A 81.2(5)
C18A O4A C14A C13A -156.6(4)
C12A C13A C14A O4A -77.3(4)
C8A C13A C14A O4A 48.4(5)
C12A C13A C14A C15A 45.0(6)
C8A C13A C14A C15A 170.7(5)
C5A 1A C1A O2A -175.7(5)
C5A 1A C1A C2A 3.7(8)
C5B O1B C1B O2B -179.9(5)
C5B O1B C1B C2B -1.3(7)
C14B O4B C18B O5B -6.4(7)
C14B O4B C18B C19B 173.5(4)
C11A C10A C9A C91A 111.8(6)
C11A C10A C9A C8A -17.1(7)
C7A C8A C9A C10A 172.2(4)
C13A C8A C9A C10A 45.2(6)
C7A C8A C9A C91A 45.4(5)
C13A C8A C9A C91A -81.7(6)
C1A 1A C5A C4A 18.8(7)
C1A 1A C5A C6A 142.9(5)
C3A C4A C5A 1A -51.2(5)
C3A C4A C5A C6A -170.7(4)
C7A C6A C5A 1A 76.7(5)
C7A C6A C5A C4A -160.2(4)
O2B C1B C2B C3B -172.0(5)
O1B C1B C2B C3B 9.5(8)
C14A O4A C18A O5A -10.6(6)
C14A O4A C18A C19A 165.8(4)
C17B C16B C15B C14B 40.1(5)
C162 C16B C15B C14B -86.3(5)
C18B O4B C14B C15B 80.4(5)
C18B O4B C14B C13B -158.4(4)
C16B C15B C14B O4B 61.1(5)
C16B C15B C14B C13B -55.9(5)
C12B C13B C14B O4B -79.7(4)
C8B C13B C14B O4B 45.5(5)
C12B C13B C14B C15B 41.1(5)
C8B C13B C14B C15B 166.3(4)
O4A C14A C15A C16A 60.6(5)
C13A C14A C15A C16A -59.0(6)
C17A C16A C15A C14A 39.5(6)
C161 C16A C15A C14A -87.0(5)
C5A C4A C3A O3A -58.9(5)
C5A C4A C3A C2A 60.1(5)
C1B C2B C3B O3B 82.0(6)
C1B C2B C3B C4B -38.7(7)
O3B C3B C4B C5B -59.0(5)
C2B C3B C4B C5B 61.7(5)
O1B C5B C4B C3B -54.5(5)
C6B C5B C4B C3B -172.5(4)
O2A C1A C2A C3A -173.9(5)
1A C1A C2A C3A 6.8(7)
O3A C3A C2A C1A 81.3(6)
C4A C3A C2A C1A -38.0(6)
O5A C18A C19A C23A -133.1(6)
O4A C18A C19A C23A 50.7(6)
O5A C18A C19A C20A -8.5(7)
O4A C18A C19A C20A 175.2(4)
O5A C18A C19A C22A 107.8(6)
O4A C18A C19A C22A -68.4(6)
C23A C19A C20A C21A 52.9(7)
C18A C19A C20A C21A -71.4(7)
C22A C19A C20A C21A 173.5(6)
O5B C18B C19B C20B -50.5(7)
O4B C18B C19B C20B 129.6(5)
O5B C18B C19B C22B -175.6(6)
O4B C18B C19B C22B 4.5(6)
O5B C18B C19B C23B 66.9(7)
O4B C18B C19B C23B -113.0(5)
C18B C19B C20B C21B 176.1(7)
C22B C19B C20B C21B -58.6(9)
C23B C19B C20B C21B 62.2(9)
